data_7711957
loop_
_publ_author_name
'Schulz, Ji&#x159;&#xed;'
'Antala, Jakub'
'C&#xed;sa&#x159;ov&#xe1;, Ivana'
'&#x160;t&#x11b;pni&#x10d;ka, Petr'

_publ_section_title
;
 Beyond phosphorus: synthesis, reactivity, coordination behaviour and
 catalytic properties of 1,1'-bis(diphenylstibino)ferrocene.
;
_journal_issue 5
_journal_name_full 'Dalton transactions (Cambridge, England : 2003)'
_journal_page_first 1198
_journal_page_last 1211
_journal_paper_doi 10.1039/d2dt03770j
_journal_volume 52
_journal_year 2023
_chemical_formula_moiety 'C34 H28 Cl2 Fe Pd Sb2, C H Cl3'
_chemical_formula_sum 'C35 H29 Cl5 Fe Pd Sb2'
_chemical_formula_weight 1032.58
_space_group_crystal_system monoclinic
_space_group_IT_number 14
_space_group_name_Hall '-P 2yn'
_space_group_name_H-M_alt 'P 1 21/n 1'
_atom_sites_solution_hydrogens geom
_atom_sites_solution_primary direct
_atom_sites_solution_secondary difmap
_audit_creation_method SHELXL-2014/7
_audit_update_record
;
2022-11-11 deposited with the CCDC.	2022-12-15 downloaded from the CCDC.
;
_cell_angle_alpha 90
_cell_angle_beta 94.915(2)
_cell_angle_gamma 90
_cell_formula_units_Z 4
_cell_length_a 12.5589(5)
_cell_length_b 16.8733(7)
_cell_length_c 17.0801(7)
_cell_measurement_reflns_used 9070
_cell_measurement_temperature 150(2)
_cell_measurement_theta_max 27.50
_cell_measurement_theta_min 2.42
_cell_volume 3606.1(3)
_computing_cell_refinement 'SAINT V8.37A (Bruker AXS Inc.)'
_computing_data_collection 'Bruker Instrument Service v2015.5.1.2'
_computing_data_reduction 'SAINT V8.37A (Bruker AXS Inc.)'
_computing_molecular_graphics 'PLATON (Spek, 2003)'
_computing_publication_material 'PLATON (Spek, 2003)'
_computing_structure_refinement 'SHELXL-2014/7 (Sheldrick, 2014)'
_computing_structure_solution 'XT, VERSION 2014/5'
_diffrn_ambient_temperature 150(2)
_diffrn_measured_fraction_theta_full 1.000
_diffrn_measured_fraction_theta_max 0.999
_diffrn_measurement_device_type 'Nonius KappaCCD-Apex3'
_diffrn_radiation_type MoK\a
_diffrn_radiation_wavelength 0.71073
_diffrn_reflns_av_R_equivalents 0.0212
_diffrn_reflns_av_unetI/netI 0.0143
_diffrn_reflns_Laue_measured_fraction_full 1.000
_diffrn_reflns_Laue_measured_fraction_max 0.999
_diffrn_reflns_limit_h_max 16
_diffrn_reflns_limit_h_min -15
_diffrn_reflns_limit_k_max 21
_diffrn_reflns_limit_k_min -21
_diffrn_reflns_limit_l_max 22
_diffrn_reflns_limit_l_min -20
_diffrn_reflns_number 62345
_diffrn_reflns_point_group_measured_fraction_full 1.000
_diffrn_reflns_point_group_measured_fraction_max 0.999
_diffrn_reflns_theta_full 25.242
_diffrn_reflns_theta_max 27.525
_diffrn_reflns_theta_min 1.700
_diffrn_source 'fine-focus sealed tube'
_exptl_absorpt_coefficient_mu 2.762
_exptl_absorpt_correction_T_max 0.61
_exptl_absorpt_correction_T_min 0.40
_exptl_absorpt_correction_type numerical
_exptl_absorpt_process_details
;
SADABS-2014/5 - Bruker AXS area detector scaling and absorption correction
;
_exptl_crystal_colour 'dark red'
_exptl_crystal_density_diffrn 1.902
_exptl_crystal_description prism
_exptl_crystal_F_000 1992
_exptl_crystal_size_max 0.36
_exptl_crystal_size_mid 0.21
_exptl_crystal_size_min 0.20
_refine_diff_density_max 1.010
_refine_diff_density_min -0.870
_refine_diff_density_rms 0.085
_refine_ls_extinction_method none
_refine_ls_goodness_of_fit_ref 1.110
_refine_ls_hydrogen_treatment constr
_refine_ls_matrix_type full
_refine_ls_number_parameters 397
_refine_ls_number_reflns 8295
_refine_ls_number_restraints 0
_refine_ls_restrained_S_all 1.110
_refine_ls_R_factor_all 0.0242
_refine_ls_R_factor_gt 0.0211
_refine_ls_shift/su_max 0.002
_refine_ls_shift/su_mean 0.000
_refine_ls_structure_factor_coef Fsqd
_refine_ls_weighting_details 'w=1/[\s^2^(Fo^2^)+(0.0197P)^2^+4.0423P] where P=(Fo^2^+2Fc^2^)/3'
_refine_ls_weighting_scheme calc
_refine_ls_wR_factor_gt 0.0473
_refine_ls_wR_factor_ref 0.0484
_reflns_Friedel_coverage 0.000
_reflns_number_gt 7550
_reflns_number_total 8295
_reflns_threshold_expression 'I > 2\s(I)'
_cod_data_source_file d2dt03770j3.cif
_cod_data_source_block js301
_cod_depositor_comments 'Adding full bibliography for 7711945--7711966.cif.'
_cod_original_sg_symbol_H-M 'P 21/n'
_cod_database_code 7711957
_shelx_shelxl_version_number 2014/7
_shelx_space_group_comment
;
The symmetry employed for this shelxl refinement is uniquely defined
by the following loop, which should always be used as a source of
symmetry information in preference to the above space-group names.
They are only intended as comments.
;
_shelx_estimated_absorpt_t_min 0.436
_shelx_estimated_absorpt_t_max 0.608

loop_
_space_group_symop_operation_xyz
'x, y, z'
'-x+1/2, y+1/2, -z+1/2'
'-x, -y, -z'
'x-1/2, -y-1/2, z-1/2'

loop_
_atom_site_label
_atom_site_type_symbol
_atom_site_fract_x
_atom_site_fract_y
_atom_site_fract_z
_atom_site_U_iso_or_equiv
_atom_site_adp_type
_atom_site_occupancy
_atom_site_site_symmetry_order
_atom_site_calc_flag
_atom_site_refinement_flags_posn
_atom_site_refinement_flags_adp
_atom_site_refinement_flags_occupancy
_atom_site_disorder_assembly
_atom_site_disorder_group
Pd Pd 0.35287(2) 0.29734(2) 0.39333(2) 0.01459(4) Uani 1 1 d . . . . .
Sb1 Sb 0.36645(2) 0.20779(2) 0.51052(2) 0.01520(4) Uani 1 1 d . . . . .
Sb2 Sb 0.20497(2) 0.38046(2) 0.43752(2) 0.01587(4) Uani 1 1 d . . . . .
Fe Fe 0.11450(2) 0.25565(2) 0.59330(2) 0.01923(7) Uani 1 1 d . . . . .
Cl1 Cl 0.36235(4) 0.38568(3) 0.28744(3) 0.02400(11) Uani 1 1 d . . . . .
Cl2 Cl 0.49481(4) 0.21826(3) 0.35832(3) 0.02329(11) Uani 1 1 d . . . . .
C1 C 0.26667(18) 0.21267(13) 0.60325(13) 0.0195(4) Uani 1 1 d . . . . .
C2 C 0.19257(19) 0.15237(14) 0.62289(14) 0.0251(5) Uani 1 1 d . . . . .
H2 H 0.1816 0.1026 0.5974 0.030 Uiso 1 1 calc R U . . .
C3 C 0.1386(2) 0.18056(16) 0.68746(15) 0.0320(6) Uani 1 1 d . . . . .
H3 H 0.0850 0.1529 0.7125 0.038 Uiso 1 1 calc R U . . .
C4 C 0.1788(2) 0.25717(17) 0.70791(14) 0.0311(6) Uani 1 1 d . . . . .
H4 H 0.1569 0.2893 0.7493 0.037 Uiso 1 1 calc R U . . .
C5 C 0.25724(19) 0.27774(14) 0.65594(13) 0.0242(5) Uani 1 1 d . . . . .
H5 H 0.2963 0.3260 0.6562 0.029 Uiso 1 1 calc R U . . .
C6 C 0.08602(17) 0.32650(14) 0.49807(13) 0.0210(4) Uani 1 1 d . . . . .
C7 C 0.04161(19) 0.24918(15) 0.48220(15) 0.0281(5) Uani 1 1 d . . . . .
H7 H 0.0595 0.2141 0.4419 0.034 Uiso 1 1 calc R U . . .
C8 C -0.0341(2) 0.23468(18) 0.53785(18) 0.0384(7) Uani 1 1 d . . . . .
H8 H -0.0759 0.1880 0.5410 0.046 Uiso 1 1 calc R U . . .
C9 C -0.0369(2) 0.30156(17) 0.58793(17) 0.0353(6) Uani 1 1 d . . . . .
H9 H -0.0805 0.3071 0.6304 0.042 Uiso 1 1 calc R U . . .
C10 C 0.03672(19) 0.35887(15) 0.56383(15) 0.0275(5) Uani 1 1 d . . . . .
H10 H 0.0507 0.4094 0.5870 0.033 Uiso 1 1 calc R U . . .
C11 C 0.51286(17) 0.22951(13) 0.57877(13) 0.0191(4) Uani 1 1 d . . . . .
C12 C 0.58828(18) 0.28048(13) 0.55155(14) 0.0226(5) Uani 1 1 d . . . . .
H12 H 0.5761 0.3040 0.5010 0.027 Uiso 1 1 calc R U . . .
C13 C 0.68185(19) 0.29705(14) 0.59852(15) 0.0258(5) Uani 1 1 d . . . . .
H13 H 0.7330 0.3327 0.5804 0.031 Uiso 1 1 calc R U . . .
C14 C 0.70036(19) 0.26153(15) 0.67170(14) 0.0268(5) Uani 1 1 d . . . . .
H14 H 0.7648 0.2720 0.7033 0.032 Uiso 1 1 calc R U . . .
C15 C 0.62509(19) 0.21088(14) 0.69869(14) 0.0256(5) Uani 1 1 d . . . . .
H15 H 0.6383 0.1863 0.7486 0.031 Uiso 1 1 calc R U . . .
C16 C 0.53009(18) 0.19566(13) 0.65308(13) 0.0221(5) Uani 1 1 d . . . . .
H16 H 0.4773 0.1624 0.6726 0.027 Uiso 1 1 calc R U . . .
C17 C 0.34869(18) 0.08595(12) 0.48384(13) 0.0194(4) Uani 1 1 d . . . . .
C18 C 0.3791(2) 0.02873(14) 0.53933(16) 0.0329(6) Uani 1 1 d . . . . .
H18 H 0.4147 0.0438 0.5884 0.039 Uiso 1 1 calc R U . . .
C19 C 0.3577(2) -0.05035(15) 0.52361(17) 0.0382(6) Uani 1 1 d . . . . .
H19 H 0.3782 -0.0895 0.5620 0.046 Uiso 1 1 calc R U . . .
C20 C 0.3066(2) -0.07247(15) 0.45250(17) 0.0332(6) Uani 1 1 d . . . . .
H20 H 0.2912 -0.1268 0.4420 0.040 Uiso 1 1 calc R U . . .
C21 C 0.2779(2) -0.01604(16) 0.39651(17) 0.0380(6) Uani 1 1 d . . . . .
H21 H 0.2440 -0.0315 0.3470 0.046 Uiso 1 1 calc R U . . .
C22 C 0.2984(2) 0.06395(15) 0.41236(15) 0.0310(5) Uani 1 1 d . . . . .
H22 H 0.2778 0.1030 0.3740 0.037 Uiso 1 1 calc R U . . .
C23 C 0.10525(18) 0.44549(13) 0.35403(13) 0.0211(4) Uani 1 1 d . . . . .
C24 C 0.00027(19) 0.42135(14) 0.33725(14) 0.0256(5) Uani 1 1 d . . . . .
H24 H -0.0256 0.3758 0.3623 0.031 Uiso 1 1 calc R U . . .
C25 C -0.0673(2) 0.46401(16) 0.28359(15) 0.0326(6) Uani 1 1 d . . . . .
H25 H -0.1393 0.4477 0.2720 0.039 Uiso 1 1 calc R U . . .
C26 C -0.0290(2) 0.53002(16) 0.24751(15) 0.0352(6) Uani 1 1 d . . . . .
H26 H -0.0748 0.5590 0.2107 0.042 Uiso 1 1 calc R U . . .
C27 C 0.0755(2) 0.55437(16) 0.26441(15) 0.0346(6) Uani 1 1 d . . . . .
H27 H 0.1008 0.6002 0.2396 0.042 Uiso 1 1 calc R U . . .
C28 C 0.1435(2) 0.51219(14) 0.31735(15) 0.0289(5) Uani 1 1 d . . . . .
H28 H 0.2156 0.5286 0.3285 0.035 Uiso 1 1 calc R U . . .
C29 C 0.26945(18) 0.46992(13) 0.51383(13) 0.0194(4) Uani 1 1 d . . . . .
C30 C 0.2104(2) 0.53680(14) 0.53051(14) 0.0265(5) Uani 1 1 d . . . . .
H30 H 0.1386 0.5422 0.5088 0.032 Uiso 1 1 calc R U . . .
C31 C 0.2573(2) 0.59571(15) 0.57915(16) 0.0332(6) Uani 1 1 d . . . . .
H31 H 0.2173 0.6414 0.5908 0.040 Uiso 1 1 calc R U . . .
C32 C 0.3622(2) 0.58781(15) 0.61060(14) 0.0327(6) Uani 1 1 d . . . . .
H32 H 0.3938 0.6281 0.6437 0.039 Uiso 1 1 calc R U . . .
C33 C 0.4212(2) 0.52132(16) 0.59395(15) 0.0320(6) Uani 1 1 d . . . . .
H33 H 0.4931 0.5161 0.6156 0.038 Uiso 1 1 calc R U . . .
C34 C 0.37481(19) 0.46261(14) 0.54567(14) 0.0259(5) Uani 1 1 d . . . . .
H34 H 0.4152 0.4171 0.5342 0.031 Uiso 1 1 calc R U . . .
C1S C 0.4643(2) 0.46250(17) 0.80461(18) 0.0407(7) Uani 1 1 d . . . . .
H1S H 0.4865 0.5120 0.7782 0.049 Uiso 1 1 calc R U . . .
Cl1S Cl 0.32661(7) 0.45163(5) 0.78420(6) 0.0579(2) Uani 1 1 d . . . . .
Cl2S Cl 0.49819(8) 0.47280(7) 0.90508(5) 0.0700(3) Uani 1 1 d . . . . .
Cl3S Cl 0.53312(8) 0.38287(5) 0.76646(5) 0.0593(2) Uani 1 1 d . . . . .

loop_
_atom_site_aniso_label
_atom_site_aniso_U_11
_atom_site_aniso_U_22
_atom_site_aniso_U_33
_atom_site_aniso_U_23
_atom_site_aniso_U_13
_atom_site_aniso_U_12
Pd 0.01643(8) 0.01479(8) 0.01268(8) 0.00002(6) 0.00195(6) 0.00001(6)
Sb1 0.01665(7) 0.01451(7) 0.01473(7) 0.00108(5) 0.00298(5) 0.00158(5)
Sb2 0.01605(7) 0.01589(7) 0.01550(7) 0.00058(5) 0.00034(5) 0.00140(5)
Fe 0.01709(15) 0.01993(15) 0.02136(16) 0.00223(12) 0.00576(12) -0.00016(12)
Cl1 0.0239(3) 0.0280(3) 0.0195(3) 0.0080(2) -0.0011(2) -0.0038(2)
Cl2 0.0253(3) 0.0204(2) 0.0257(3) -0.0034(2) 0.0111(2) 0.0020(2)
C1 0.0206(11) 0.0210(11) 0.0171(11) 0.0017(8) 0.0029(8) 0.0037(8)
C2 0.0271(12) 0.0196(11) 0.0298(13) 0.0084(9) 0.0088(10) 0.0004(9)
C3 0.0305(13) 0.0363(14) 0.0309(14) 0.0140(11) 0.0122(10) 0.0049(11)
C4 0.0322(14) 0.0449(15) 0.0167(11) 0.0005(10) 0.0057(10) 0.0050(12)
C5 0.0247(12) 0.0292(12) 0.0188(11) -0.0022(9) 0.0024(9) 0.0012(10)
C6 0.0157(10) 0.0240(11) 0.0231(11) 0.0041(9) 0.0001(8) 0.0030(9)
C7 0.0258(12) 0.0284(12) 0.0289(13) 0.0023(10) -0.0040(10) -0.0080(10)
C8 0.0214(13) 0.0434(16) 0.0494(17) 0.0145(13) -0.0038(11) -0.0130(11)
C9 0.0210(12) 0.0457(16) 0.0406(15) 0.0117(12) 0.0104(11) 0.0052(11)
C10 0.0215(12) 0.0304(12) 0.0316(13) 0.0061(10) 0.0069(9) 0.0113(10)
C11 0.0178(10) 0.0189(10) 0.0205(11) -0.0001(8) 0.0017(8) 0.0026(8)
C12 0.0236(12) 0.0221(11) 0.0223(12) 0.0048(9) 0.0029(9) 0.0010(9)
C13 0.0196(11) 0.0269(12) 0.0311(13) 0.0044(10) 0.0033(9) -0.0042(9)
C14 0.0203(11) 0.0313(13) 0.0279(13) 0.0004(10) -0.0019(9) -0.0003(10)
C15 0.0245(12) 0.0310(13) 0.0209(12) 0.0063(9) -0.0009(9) 0.0036(10)
C16 0.0210(11) 0.0253(11) 0.0202(11) 0.0047(9) 0.0025(8) 0.0002(9)
C17 0.0217(11) 0.0145(10) 0.0230(11) -0.0013(8) 0.0074(8) 0.0002(8)
C18 0.0490(16) 0.0208(12) 0.0280(13) 0.0006(10) -0.0015(11) 0.0045(11)
C19 0.0546(18) 0.0198(12) 0.0406(16) 0.0054(11) 0.0076(13) 0.0063(12)
C20 0.0365(14) 0.0189(11) 0.0463(16) -0.0066(11) 0.0153(12) -0.0007(10)
C21 0.0449(16) 0.0313(14) 0.0368(15) -0.0092(12) -0.0031(12) -0.0069(12)
C22 0.0395(15) 0.0255(12) 0.0269(13) -0.0006(10) -0.0030(10) -0.0032(11)
C23 0.0238(11) 0.0214(11) 0.0178(11) -0.0003(8) 0.0011(8) 0.0076(9)
C24 0.0261(12) 0.0272(12) 0.0228(12) 0.0007(9) -0.0015(9) 0.0057(10)
C25 0.0271(13) 0.0425(15) 0.0271(13) -0.0036(11) -0.0048(10) 0.0116(11)
C26 0.0455(16) 0.0396(15) 0.0197(12) 0.0039(11) -0.0017(11) 0.0201(13)
C27 0.0474(17) 0.0301(13) 0.0270(13) 0.0108(11) 0.0063(11) 0.0118(12)
C28 0.0329(13) 0.0264(12) 0.0275(13) 0.0058(10) 0.0035(10) 0.0054(10)
C29 0.0229(11) 0.0182(10) 0.0173(10) -0.0009(8) 0.0028(8) -0.0042(9)
C30 0.0275(12) 0.0228(11) 0.0294(13) -0.0014(10) 0.0044(10) 0.0014(9)
C31 0.0477(16) 0.0201(11) 0.0340(14) -0.0059(10) 0.0166(12) -0.0032(11)
C32 0.0469(16) 0.0309(13) 0.0210(12) -0.0060(10) 0.0074(11) -0.0192(12)
C33 0.0326(14) 0.0376(14) 0.0250(13) -0.0018(11) -0.0019(10) -0.0124(11)
C34 0.0236(12) 0.0272(12) 0.0261(12) -0.0007(10) -0.0014(9) -0.0015(9)
C1S 0.0455(17) 0.0357(15) 0.0414(16) -0.0056(12) 0.0055(13) 0.0077(13)
Cl1S 0.0439(4) 0.0567(5) 0.0721(6) -0.0210(4) -0.0007(4) 0.0060(4)
Cl2S 0.0723(6) 0.0865(7) 0.0483(5) -0.0245(5) -0.0111(4) 0.0276(5)
Cl3S 0.0675(6) 0.0556(5) 0.0560(5) -0.0130(4) 0.0116(4) 0.0271(4)

loop_
_atom_type_symbol
_atom_type_description
_atom_type_scat_dispersion_real
_atom_type_scat_dispersion_imag
_atom_type_scat_source
C C 0.0033 0.0016 'International Tables Vol C Tables 4.2.6.8 and 6.1.1.4'
H H 0.0000 0.0000 'International Tables Vol C Tables 4.2.6.8 and 6.1.1.4'
Cl Cl 0.1484 0.1585 'International Tables Vol C Tables 4.2.6.8 and 6.1.1.4'
Fe Fe 0.3463 0.8444 'International Tables Vol C Tables 4.2.6.8 and 6.1.1.4'
Pd Pd -0.9988 1.0072 'International Tables Vol C Tables 4.2.6.8 and 6.1.1.4'
Sb Sb -0.5866 1.5461 'International Tables Vol C Tables 4.2.6.8 and 6.1.1.4'

loop_
_geom_angle_atom_site_label_1
_geom_angle_atom_site_label_2
_geom_angle_atom_site_label_3
_geom_angle
_geom_angle_site_symmetry_1
_geom_angle_site_symmetry_3
_geom_angle_publ_flag
Cl2 Pd Cl1 94.29(2) . . ?
Cl2 Pd Sb2 177.175(16) . . ?
Cl1 Pd Sb2 87.966(16) . . ?
Cl2 Pd Sb1 81.898(15) . . ?
Cl1 Pd Sb1 172.906(16) . . ?
Sb2 Pd Sb1 95.677(7) . . ?
C1 Sb1 C17 98.15(8) . . ?
C1 Sb1 C11 97.10(8) . . ?
C17 Sb1 C11 110.90(8) . . ?
C1 Sb1 Pd 125.06(6) . . ?
C17 Sb1 Pd 114.60(6) . . ?
C11 Sb1 Pd 109.36(6) . . ?
C6 Sb2 C29 104.95(9) . . ?
C6 Sb2 C23 98.72(9) . . ?
C29 Sb2 C23 102.62(9) . . ?
C6 Sb2 Pd 119.05(6) . . ?
C29 Sb2 Pd 109.43(6) . . ?
C23 Sb2 Pd 119.95(6) . . ?
C6 Fe C1 112.14(9) . . ?
C6 Fe C7 41.38(9) . . ?
C1 Fe C7 113.70(10) . . ?
C6 Fe C10 41.38(9) . . ?
C1 Fe C10 138.66(9) . . ?
C7 Fe C10 69.42(10) . . ?
C6 Fe C5 113.56(9) . . ?
C1 Fe C5 41.07(9) . . ?
C7 Fe C5 143.31(10) . . ?
C10 Fe C5 110.73(10) . . ?
C6 Fe C2 138.64(9) . . ?
C1 Fe C2 41.28(9) . . ?
C7 Fe C2 110.65(10) . . ?
C10 Fe C2 179.91(13) . . ?
C5 Fe C2 69.18(10) . . ?
C6 Fe C9 68.98(10) . . ?
C1 Fe C9 177.42(11) . . ?
C7 Fe C9 68.74(11) . . ?
C10 Fe C9 40.75(10) . . ?
C5 Fe C9 136.43(11) . . ?
C2 Fe C9 139.32(10) . . ?
C6 Fe C3 177.53(10) . . ?
C1 Fe C3 68.91(9) . . ?
C7 Fe C3 136.22(11) . . ?
C10 Fe C3 139.22(10) . . ?
C5 Fe C3 68.75(10) . . ?
C2 Fe C3 40.76(10) . . ?
C9 Fe C3 110.07(10) . . ?
C6 Fe C8 68.89(10) . . ?
C1 Fe C8 141.95(11) . . ?
C7 Fe C8 40.72(11) . . ?
C10 Fe C8 68.62(11) . . ?
C5 Fe C8 175.81(11) . . ?
C2 Fe C8 111.47(11) . . ?
C9 Fe C8 40.50(12) . . ?
C3 Fe C8 108.86(11) . . ?
C6 Fe C4 141.84(10) . . ?
C1 Fe C4 68.63(9) . . ?
C7 Fe C4 175.73(10) . . ?
C10 Fe C4 111.45(11) . . ?
C5 Fe C4 40.72(9) . . ?
C2 Fe C4 68.49(10) . . ?
C9 Fe C4 109.00(11) . . ?
C3 Fe C4 40.51(11) . . ?
C8 Fe C4 135.29(11) . . ?
C5 C1 C2 107.8(2) . . ?
C5 C1 Fe 69.62(13) . . ?
C2 C1 Fe 69.52(13) . . ?
C5 C1 Sb1 126.18(17) . . ?
C2 C1 Sb1 125.96(16) . . ?
Fe C1 Sb1 124.48(11) . . ?
C3 C2 C1 107.7(2) . . ?
C3 C2 Fe 69.90(14) . . ?
C1 C2 Fe 69.20(12) . . ?
C3 C2 H2 126.1 . . ?
C1 C2 H2 126.1 . . ?
Fe C2 H2 126.3 . . ?
C4 C3 C2 108.2(2) . . ?
C4 C3 Fe 69.87(14) . . ?
C2 C3 Fe 69.33(13) . . ?
C4 C3 H3 125.9 . . ?
C2 C3 H3 125.9 . . ?
Fe C3 H3 126.5 . . ?
C3 C4 C5 108.6(2) . . ?
C3 C4 Fe 69.62(15) . . ?
C5 C4 Fe 69.23(13) . . ?
C3 C4 H4 125.7 . . ?
C5 C4 H4 125.7 . . ?
Fe C4 H4 127.0 . . ?
C4 C5 C1 107.7(2) . . ?
C4 C5 Fe 70.05(14) . . ?
C1 C5 Fe 69.31(13) . . ?
C4 C5 H5 126.2 . . ?
C1 C5 H5 126.2 . . ?
Fe C5 H5 126.1 . . ?
C7 C6 C10 107.9(2) . . ?
C7 C6 Fe 69.78(13) . . ?
C10 C6 Fe 69.81(13) . . ?
C7 C6 Sb2 125.68(17) . . ?
C10 C6 Sb2 126.43(18) . . ?
Fe C6 Sb2 124.62(11) . . ?
C8 C7 C6 107.5(2) . . ?
C8 C7 Fe 70.11(15) . . ?
C6 C7 Fe 68.85(13) . . ?
C8 C7 H7 126.2 . . ?
C6 C7 H7 126.2 . . ?
Fe C7 H7 126.4 . . ?
C9 C8 C7 108.6(2) . . ?
C9 C8 Fe 69.65(15) . . ?
C7 C8 Fe 69.17(14) . . ?
C9 C8 H8 125.7 . . ?
C7 C8 H8 125.7 . . ?
Fe C8 H8 127.0 . . ?
C8 C9 C10 108.5(2) . . ?
C8 C9 Fe 69.86(15) . . ?
C10 C9 Fe 69.30(14) . . ?
C8 C9 H9 125.8 . . ?
C10 C9 H9 125.8 . . ?
Fe C9 H9 126.6 . . ?
C9 C10 C6 107.6(2) . . ?
C9 C10 Fe 69.95(14) . . ?
C6 C10 Fe 68.81(13) . . ?
C9 C10 H10 126.2 . . ?
C6 C10 H10 126.2 . . ?
Fe C10 H10 126.6 . . ?
C12 C11 C16 120.2(2) . . ?
C12 C11 Sb1 120.44(16) . . ?
C16 C11 Sb1 119.31(16) . . ?
C11 C12 C13 119.8(2) . . ?
C11 C12 H12 120.1 . . ?
C13 C12 H12 120.1 . . ?
C14 C13 C12 120.0(2) . . ?
C14 C13 H13 120.0 . . ?
C12 C13 H13 120.0 . . ?
C15 C14 C13 120.1(2) . . ?
C15 C14 H14 120.0 . . ?
C13 C14 H14 120.0 . . ?
C14 C15 C16 120.4(2) . . ?
C14 C15 H15 119.8 . . ?
C16 C15 H15 119.8 . . ?
C15 C16 C11 119.6(2) . . ?
C15 C16 H16 120.2 . . ?
C11 C16 H16 120.2 . . ?
C22 C17 C18 119.9(2) . . ?
C22 C17 Sb1 119.04(17) . . ?
C18 C17 Sb1 120.88(17) . . ?
C19 C18 C17 120.2(2) . . ?
C19 C18 H18 119.9 . . ?
C17 C18 H18 119.9 . . ?
C20 C19 C18 120.1(3) . . ?
C20 C19 H19 120.0 . . ?
C18 C19 H19 120.0 . . ?
C19 C20 C21 120.1(2) . . ?
C19 C20 H20 120.0 . . ?
C21 C20 H20 120.0 . . ?
C20 C21 C22 120.1(3) . . ?
C20 C21 H21 120.0 . . ?
C22 C21 H21 120.0 . . ?
C17 C22 C21 119.7(2) . . ?
C17 C22 H22 120.1 . . ?
C21 C22 H22 120.1 . . ?
C24 C23 C28 120.2(2) . . ?
C24 C23 Sb2 118.90(17) . . ?
C28 C23 Sb2 120.90(18) . . ?
C23 C24 C25 119.9(2) . . ?
C23 C24 H24 120.0 . . ?
C25 C24 H24 120.0 . . ?
C26 C25 C24 119.6(3) . . ?
C26 C25 H25 120.2 . . ?
C24 C25 H25 120.2 . . ?
C25 C26 C27 120.5(2) . . ?
C25 C26 H26 119.7 . . ?
C27 C26 H26 119.7 . . ?
C26 C27 C28 120.3(2) . . ?
C26 C27 H27 119.8 . . ?
C28 C27 H27 119.8 . . ?
C27 C28 C23 119.4(2) . . ?
C27 C28 H28 120.3 . . ?
C23 C28 H28 120.3 . . ?
C34 C29 C30 119.8(2) . . ?
C34 C29 Sb2 118.65(16) . . ?
C30 C29 Sb2 121.54(17) . . ?
C29 C30 C31 119.7(2) . . ?
C29 C30 H30 120.2 . . ?
C31 C30 H30 120.2 . . ?
C32 C31 C30 120.1(2) . . ?
C32 C31 H31 119.9 . . ?
C30 C31 H31 119.9 . . ?
C31 C32 C33 120.3(2) . . ?
C31 C32 H32 119.8 . . ?
C33 C32 H32 119.8 . . ?
C34 C33 C32 119.7(2) . . ?
C34 C33 H33 120.1 . . ?
C32 C33 H33 120.1 . . ?
C33 C34 C29 120.4(2) . . ?
C33 C34 H34 119.8 . . ?
C29 C34 H34 119.8 . . ?
Cl2S C1S Cl1S 111.22(17) . . ?
Cl2S C1S Cl3S 110.87(17) . . ?
Cl1S C1S Cl3S 110.91(17) . . ?
Cl2S C1S H1S 107.9 . . ?
Cl1S C1S H1S 107.9 . . ?
Cl3S C1S H1S 107.9 . . ?

loop_
_geom_bond_atom_site_label_1
_geom_bond_atom_site_label_2
_geom_bond_distance
_geom_bond_site_symmetry_2
_geom_bond_publ_flag
Pd Cl2 2.3449(5) . ?
Pd Cl1 2.3546(5) . ?
Pd Sb2 2.4954(2) . ?
Pd Sb1 2.5021(2) . ?
Sb1 C1 2.104(2) . ?
Sb1 C17 2.113(2) . ?
Sb1 C11 2.123(2) . ?
Sb2 C6 2.096(2) . ?
Sb2 C29 2.110(2) . ?
Sb2 C23 2.121(2) . ?
Fe C6 2.026(2) . ?
Fe C1 2.038(2) . ?
Fe C7 2.038(2) . ?
Fe C10 2.039(2) . ?
Fe C5 2.042(2) . ?
Fe C2 2.042(2) . ?
Fe C9 2.048(3) . ?
Fe C3 2.049(2) . ?
Fe C8 2.050(3) . ?
Fe C4 2.053(2) . ?
C1 C5 1.431(3) . ?
C1 C2 1.438(3) . ?
C2 C3 1.425(3) . ?
C2 H2 0.9500 . ?
C3 C4 1.420(4) . ?
C3 H3 0.9500 . ?
C4 C5 1.425(3) . ?
C4 H4 0.9500 . ?
C5 H5 0.9500 . ?
C6 C7 1.436(3) . ?
C6 C10 1.436(3) . ?
C7 C8 1.422(4) . ?
C7 H7 0.9500 . ?
C8 C9 1.418(4) . ?
C8 H8 0.9500 . ?
C9 C10 1.423(4) . ?
C9 H9 0.9500 . ?
C10 H10 0.9500 . ?
C11 C12 1.389(3) . ?
C11 C16 1.392(3) . ?
C12 C13 1.393(3) . ?
C12 H12 0.9500 . ?
C13 C14 1.388(3) . ?
C13 H13 0.9500 . ?
C14 C15 1.382(3) . ?
C14 H14 0.9500 . ?
C15 C16 1.392(3) . ?
C15 H15 0.9500 . ?
C16 H16 0.9500 . ?
C17 C22 1.377(3) . ?
C17 C18 1.383(3) . ?
C18 C19 1.383(4) . ?
C18 H18 0.9500 . ?
C19 C20 1.375(4) . ?
C19 H19 0.9500 . ?
C20 C21 1.376(4) . ?
C20 H20 0.9500 . ?
C21 C22 1.396(4) . ?
C21 H21 0.9500 . ?
C22 H22 0.9500 . ?
C23 C24 1.386(3) . ?
C23 C28 1.393(3) . ?
C24 C25 1.395(3) . ?
C24 H24 0.9500 . ?
C25 C26 1.379(4) . ?
C25 H25 0.9500 . ?
C26 C27 1.382(4) . ?
C26 H26 0.9500 . ?
C27 C28 1.386(3) . ?
C27 H27 0.9500 . ?
C28 H28 0.9500 . ?
C29 C34 1.392(3) . ?
C29 C30 1.393(3) . ?
C30 C31 1.393(4) . ?
C30 H30 0.9500 . ?
C31 C32 1.386(4) . ?
C31 H31 0.9500 . ?
C32 C33 1.387(4) . ?
C32 H32 0.9500 . ?
C33 C34 1.385(3) . ?
C33 H33 0.9500 . ?
C34 H34 0.9500 . ?
C1S Cl2S 1.741(3) . ?
C1S Cl1S 1.744(3) . ?
C1S Cl3S 1.753(3) . ?
C1S H1S 1.0000 . ?
